data_4115194
loop_
_publ_author_name
'Hiroyasu Sugiyama'
'Ghazar Aharonian'
'Sandro Gambarotta'
'Glenn P. A. Yap'
'Peter H. M. Budzelaar'

_publ_section_title
;
 Participation of the \a,\a'-Diiminopyridine Ligand System in Reduction of
 the Metal Center during Alkylation
;
_journal_name_full 'Journal of the American Chemical Society'
_journal_page_first 12268
_journal_page_last 12274
_journal_paper_doi 10.1021/ja020485m
_journal_volume 124
_journal_year 2002
_chemical_formula_sum 'C34.33 H45.67 Cl5.67 Cr N3'
_chemical_formula_weight 753.29
_chemical_name_systematic
; 
 ? 
;
_space_group_IT_number 14
_symmetry_cell_setting monoclinic
_symmetry_space_group_name_Hall '-P 2yn'
_symmetry_space_group_name_H-M 'P 1 21/n 1'
_atom_sites_solution_hydrogens geom
_atom_sites_solution_primary direct
_atom_sites_solution_secondary difmap
_audit_creation_method SHELXL-97
_cell_angle_alpha 90.00
_cell_angle_beta 95.932(2)
_cell_angle_gamma 90.00
_cell_formula_units_Z 12
_cell_length_a 18.124(2)
_cell_length_b 16.440(1)
_cell_length_c 37.861(3)
_cell_measurement_reflns_used 'reflections from 60 data frames'
_cell_measurement_temperature 203(2)
_cell_measurement_theta_max 28.29
_cell_measurement_theta_min 1.47
_cell_volume 11220.6(17)
_computing_cell_refinement 'Bruker SMART'
_computing_data_collection 'Bruker SMART'
_computing_data_reduction 'Bruker SHELXTL'
_computing_molecular_graphics 'Bruker SHELXTL'
_computing_publication_material 'Bruker SHELXTL'
_computing_structure_refinement 'SHELXL-97 (Sheldrick, 1997)'
_computing_structure_solution 'SHELXS-97 (Sheldrick, 1990)'
_diffrn_ambient_temperature 203(2)
_diffrn_measured_fraction_theta_full 0.999
_diffrn_measured_fraction_theta_max 0.999
_diffrn_measurement_device_type 'CCD area detector'
_diffrn_measurement_method 'phi and omega scans'
_diffrn_radiation_monochromator graphite
_diffrn_radiation_source 'fine-focus sealed tube'
_diffrn_radiation_type MoK\a
_diffrn_radiation_wavelength 0.71073
_diffrn_reflns_av_R_equivalents 0.1283
_diffrn_reflns_av_sigmaI/netI 0.1591
_diffrn_reflns_limit_h_max 20
_diffrn_reflns_limit_h_min -20
_diffrn_reflns_limit_k_max 18
_diffrn_reflns_limit_k_min 0
_diffrn_reflns_limit_l_max 42
_diffrn_reflns_limit_l_min 0
_diffrn_reflns_number 88358
_diffrn_reflns_theta_full 23.26
_diffrn_reflns_theta_max 23.26
_diffrn_reflns_theta_min 1.20
_diffrn_standards_decay_% <1
_diffrn_standards_number '50 standard frames at start and end'
_exptl_absorpt_coefficient_mu 0.738
_exptl_absorpt_correction_T_max 0.928078
_exptl_absorpt_correction_T_min 0.657821
_exptl_absorpt_correction_type multi-scan
_exptl_absorpt_process_details 'Blessing,R., Acta Cryst. (1995) A51 33-38.'
_exptl_crystal_colour 'forest green'
_exptl_crystal_density_diffrn 1.338
_exptl_crystal_description block
_exptl_crystal_F_000 4716
_exptl_crystal_size_max 0.4
_exptl_crystal_size_mid 0.3
_exptl_crystal_size_min 0.2
_refine_diff_density_max 0.904
_refine_diff_density_min -0.871
_refine_diff_density_rms 0.108
_refine_ls_extinction_coef 0.0020(3)
_refine_ls_extinction_expression Fc^*^=kFc[1+0.001xFc^2^\l^3^/sin(2\q)]^-1/4^
_refine_ls_extinction_method SHELXL
_refine_ls_goodness_of_fit_ref 1.022
_refine_ls_hydrogen_treatment mixed
_refine_ls_matrix_type full
_refine_ls_number_parameters 1190
_refine_ls_number_reflns 16105
_refine_ls_number_restraints 18
_refine_ls_restrained_S_all 1.058
_refine_ls_R_factor_all 0.1164
_refine_ls_R_factor_gt 0.0702
_refine_ls_shift/su_max 0.014
_refine_ls_shift/su_mean 0.002
_refine_ls_structure_factor_coef Fsqd
_refine_ls_weighting_details 'calc w=1/[\s^2^(Fo^2^)+(0.008P)^2^+0.0000P] where P=(Fo^2^+2Fc^2^)/3'
_refine_ls_weighting_scheme calc
_refine_ls_wR_factor_gt 0.2064
_refine_ls_wR_factor_ref 0.2434
_reflns_number_gt 9957
_reflns_number_total 16105
_reflns_threshold_expression >2sigma(I)
_cod_data_source_file ja020485m_4.cif
_cod_data_source_block sg244
_cod_original_cell_volume 11220(2)
_cod_database_code 4115194

loop_
_symmetry_equiv_pos_as_xyz
'x, y, z'
'-x+1/2, y+1/2, -z+1/2'
'-x, -y, -z'
'x-1/2, -y-1/2, z-1/2'

loop_
_atom_site_label
_atom_site_type_symbol
_atom_site_fract_x
_atom_site_fract_y
_atom_site_fract_z
_atom_site_U_iso_or_equiv
_atom_site_adp_type
_atom_site_occupancy
_atom_site_symmetry_multiplicity
_atom_site_calc_flag
_atom_site_refinement_flags
Cr1 Cr 0.71812(6) 0.07323(6) 0.21377(3) 0.0240(3) Uani 1 1 d .
Cr2 Cr 0.05728(6) 0.29779(6) 0.09535(3) 0.0256(3) Uani 1 1 d .
Cr3 Cr 0.31331(6) 0.74027(6) 0.10732(3) 0.0246(3) Uani 1 1 d .
Cl1 Cl 0.75641(10) 0.20282(10) 0.20243(5) 0.0373(5) Uani 1 1 d .
Cl2 Cl 0.76228(10) 0.02749(11) 0.16104(5) 0.0342(4) Uani 1 1 d .
Cl3 Cl 0.67797(10) 0.10995(11) 0.26641(5) 0.0337(4) Uani 1 1 d .
Cl4 Cl 0.12670(11) 0.41172(12) 0.09069(6) 0.0507(6) Uani 1 1 d .
Cl5 Cl 0.00364(11) 0.30495(12) 0.03695(5) 0.0415(5) Uani 1 1 d .
Cl6 Cl 0.09716(10) 0.27732(12) 0.15381(5) 0.0403(5) Uani 1 1 d .
Cl7 Cl 0.41265(11) 0.80645(12) 0.13617(6) 0.0445(5) Uani 1 1 d .
Cl8 Cl 0.23703(11) 0.85601(11) 0.10175(5) 0.0414(5) Uani 1 1 d .
Cl9 Cl 0.37268(10) 0.61824(11) 0.11001(5) 0.0377(5) Uani 1 1 d .
N1 N 0.6049(3) 0.0781(3) 0.18985(15) 0.0250(13) Uani 1 1 d .
N2 N 0.6844(3) -0.0421(3) 0.21597(15) 0.0239(13) Uani 1 1 d .
N3 N 0.8084(3) 0.0140(3) 0.24563(15) 0.0264(13) Uani 1 1 d .
N4 N -0.0430(3) 0.3453(3) 0.11270(14) 0.0253(13) Uani 1 1 d .
N5 N -0.0058(3) 0.1977(3) 0.09814(15) 0.0271(13) Uani 1 1 d .
N6 N 0.1296(3) 0.1997(3) 0.08075(15) 0.0267(13) Uani 1 1 d .
N7 N 0.3378(3) 0.7528(3) 0.05292(16) 0.0299(14) Uani 1 1 d .
N8 N 0.2256(3) 0.6889(3) 0.07990(15) 0.0302(14) Uani 1 1 d .
N9 N 0.2506(3) 0.6940(3) 0.14872(15) 0.0267(13) Uani 1 1 d .
C1 C 0.5183(4) 0.1877(4) 0.2034(2) 0.0316(17) Uani 1 1 d .
C2 C 0.4853(4) 0.2626(5) 0.1924(2) 0.041(2) Uani 1 1 d .
H2A H 0.4557 0.2895 0.2077 0.049 Uiso 1 1 calc R
C3 C 0.4944(4) 0.2974(5) 0.1606(2) 0.043(2) Uani 1 1 d .
H3A H 0.4728 0.3483 0.1548 0.052 Uiso 1 1 calc R
C4 C 0.5349(4) 0.2587(5) 0.1371(2) 0.041(2) Uani 1 1 d .
H4A H 0.5390 0.2823 0.1148 0.049 Uiso 1 1 calc R
C5 C 0.5703(4) 0.1844(5) 0.1459(2) 0.0367(18) Uani 1 1 d .
C6 C 0.5627(4) 0.1512(4) 0.17944(19) 0.0304(17) Uani 1 1 d .
C7 C 0.4989(4) 0.1509(4) 0.23818(19) 0.0328(17) Uani 1 1 d .
H7A H 0.5304 0.1023 0.2433 0.039 Uiso 1 1 calc R
C8 C 0.4177(4) 0.1236(5) 0.2350(2) 0.045(2) Uani 1 1 d .
H8A H 0.4064 0.1003 0.2573 0.068 Uiso 1 1 calc R
H8B H 0.4095 0.0830 0.2164 0.068 Uiso 1 1 calc R
H8C H 0.3857 0.1700 0.2291 0.068 Uiso 1 1 calc R
C9 C 0.5135(4) 0.2094(5) 0.2692(2) 0.0384(19) Uani 1 1 d .
H9A H 0.5645 0.2281 0.2707 0.058 Uiso 1 1 calc R
H9B H 0.5049 0.1818 0.2910 0.058 Uiso 1 1 calc R
H9C H 0.4803 0.2556 0.2656 0.058 Uiso 1 1 calc R
C10 C 0.6107(5) 0.1411(6) 0.1185(2) 0.049(2) Uani 1 1 d .
H10A H 0.6380 0.0946 0.1302 0.059 Uiso 1 1 calc R
C11 C 0.5558(7) 0.1076(9) 0.0883(3) 0.106(5) Uani 1 1 d .
H11A H 0.5829 0.0792 0.0713 0.159 Uiso 1 1 calc R
H11B H 0.5282 0.1522 0.0766 0.159 Uiso 1 1 calc R
H11C H 0.5217 0.0702 0.0980 0.159 Uiso 1 1 calc R
C12 C 0.6653(6) 0.1943(8) 0.1026(3) 0.085(4) Uani 1 1 d .
H12A H 0.7002 0.2163 0.1213 0.127 Uiso 1 1 calc R
H12B H 0.6393 0.2386 0.0898 0.127 Uiso 1 1 calc R
H12C H 0.6919 0.1627 0.0864 0.127 Uiso 1 1 calc R
C13 C 0.5728(4) 0.0078(4) 0.18625(19) 0.0307(17) Uani 1 1 d .
C14 C 0.4960(4) -0.0076(5) 0.1697(2) 0.044(2) Uani 1 1 d .
H14A H 0.4722 0.0437 0.1630 0.066 Uiso 1 1 calc R
H14B H 0.4680 -0.0354 0.1866 0.066 Uiso 1 1 calc R
H14C H 0.4978 -0.0413 0.1488 0.066 Uiso 1 1 calc R
C15 C 0.6178(4) -0.0631(4) 0.19869(18) 0.0278(16) Uani 1 1 d .
C16 C 0.5986(4) -0.1443(4) 0.1942(2) 0.0335(17) Uani 1 1 d .
H16A H 0.5521 -0.1593 0.1827 0.040 Uiso 1 1 calc R
C17 C 0.6494(4) -0.2028(5) 0.2069(2) 0.0374(19) Uani 1 1 d .
H17A H 0.6370 -0.2582 0.2043 0.045 Uiso 1 1 calc R
C18 C 0.7185(4) -0.1808(4) 0.2233(2) 0.0339(18) Uani 1 1 d .
H18A H 0.7537 -0.2206 0.2312 0.041 Uiso 1 1 calc R
C19 C 0.7343(4) -0.0987(4) 0.22783(19) 0.0300(17) Uani 1 1 d .
C20 C 0.8026(4) -0.0642(4) 0.24619(19) 0.0276(16) Uani 1 1 d .
C21 C 0.8592(4) -0.1230(5) 0.2628(2) 0.044(2) Uani 1 1 d .
H21A H 0.9013 -0.0932 0.2742 0.066 Uiso 1 1 calc R
H21B H 0.8756 -0.1583 0.2446 0.066 Uiso 1 1 calc R
H21C H 0.8374 -0.1557 0.2804 0.066 Uiso 1 1 calc R
C22 C 0.8651(4) 0.0533(4) 0.3061(2) 0.0342(18) Uani 1 1 d .
C23 C 0.9214(4) 0.0925(5) 0.3266(2) 0.042(2) Uani 1 1 d .
H23A H 0.9208 0.0926 0.3514 0.050 Uiso 1 1 calc R
C24 C 0.9787(5) 0.1316(5) 0.3123(2) 0.049(2) Uani 1 1 d .
H24A H 1.0155 0.1589 0.3271 0.059 Uiso 1 1 calc R
C25 C 0.9814(4) 0.1302(5) 0.2758(2) 0.046(2) Uani 1 1 d .
H25A H 1.0206 0.1565 0.2660 0.055 Uiso 1 1 calc R
C26 C 0.9264(4) 0.0900(4) 0.2533(2) 0.0348(18) Uani 1 1 d .
C27 C 0.8681(4) 0.0535(4) 0.2693(2) 0.0299(17) Uani 1 1 d .
C28 C 0.8062(4) 0.0098(5) 0.3256(2) 0.043(2) Uani 1 1 d .
H28A H 0.7685 -0.0139 0.3078 0.052 Uiso 1 1 calc R
C29 C 0.7678(5) 0.0683(7) 0.3486(3) 0.071(3) Uani 1 1 d .
H29A H 0.7459 0.1124 0.3340 0.106 Uiso 1 1 calc R
H29B H 0.8037 0.0903 0.3669 0.106 Uiso 1 1 calc R
H29C H 0.7293 0.0398 0.3596 0.106 Uiso 1 1 calc R
C30 C 0.8416(5) -0.0600(6) 0.3491(2) 0.063(3) Uani 1 1 d .
H30A H 0.8035 -0.0870 0.3611 0.094 Uiso 1 1 calc R
H30B H 0.8790 -0.0379 0.3667 0.094 Uiso 1 1 calc R
H30C H 0.8645 -0.0990 0.3344 0.094 Uiso 1 1 calc R
C31 C 0.9340(4) 0.0827(5) 0.2144(2) 0.045(2) Uani 1 1 d .
H31A H 0.8841 0.0720 0.2020 0.054 Uiso 1 1 calc R
C32 C 0.9643(6) 0.1586(7) 0.1985(3) 0.077(3) Uani 1 1 d .
H32A H 0.9325 0.2045 0.2024 0.115 Uiso 1 1 calc R
H32B H 0.9659 0.1508 0.1732 0.115 Uiso 1 1 calc R
H32C H 1.0140 0.1692 0.2097 0.115 Uiso 1 1 calc R
C33 C 0.9839(7) 0.0098(7) 0.2078(3) 0.083(3) Uani 1 1 d .
H33A H 0.9654 -0.0385 0.2187 0.125 Uiso 1 1 calc R
H33B H 1.0341 0.0208 0.2182 0.125 Uiso 1 1 calc R
H33C H 0.9838 0.0011 0.1825 0.125 Uiso 1 1 calc R
C34 C -0.0434(4) 0.4503(4) 0.1596(2) 0.0310(17) Uani 1 1 d .
C35 C -0.0486(4) 0.5320(5) 0.1683(2) 0.041(2) Uani 1 1 d .
H35A H -0.0390 0.5477 0.1922 0.049 Uiso 1 1 calc R
C36 C -0.0672(4) 0.5906(5) 0.1431(2) 0.0392(19) Uani 1 1 d .
H36A H -0.0685 0.6457 0.1496 0.047 Uiso 1 1 calc R
C37 C -0.0836(4) 0.5680(4) 0.1088(2) 0.039(2) Uani 1 1 d .
H37A H -0.0983 0.6083 0.0919 0.047 Uiso 1 1 calc R
C38 C -0.0796(4) 0.4860(4) 0.0973(2) 0.0306(17) Uani 1 1 d .
C39 C -0.0555(4) 0.4297(4) 0.12319(19) 0.0293(17) Uani 1 1 d .
C40 C -0.0336(4) 0.3877(4) 0.18931(19) 0.0353(18) Uani 1 1 d .
H40A H -0.0276 0.3335 0.1785 0.042 Uiso 1 1 calc R
C41 C 0.0337(5) 0.4037(6) 0.2158(2) 0.054(2) Uani 1 1 d .
H41A H 0.0780 0.4046 0.2035 0.081 Uiso 1 1 calc R
H41B H 0.0380 0.3610 0.2335 0.081 Uiso 1 1 calc R
H41C H 0.0280 0.4558 0.2273 0.081 Uiso 1 1 calc R
C42 C -0.1046(5) 0.3860(5) 0.2088(2) 0.053(2) Uani 1 1 d .
H42A H -0.1473 0.3751 0.1918 0.079 Uiso 1 1 calc R
H42B H -0.1109 0.4382 0.2200 0.079 Uiso 1 1 calc R
H42C H -0.1002 0.3436 0.2267 0.079 Uiso 1 1 calc R
C43 C -0.1087(4) 0.4642(4) 0.05964(19) 0.0335(17) Uani 1 1 d .
H43A H -0.1025 0.4049 0.0568 0.040 Uiso 1 1 calc R
C44 C -0.0647(5) 0.5062(5) 0.0330(2) 0.048(2) Uani 1 1 d .
H44A H -0.0125 0.4932 0.0383 0.071 Uiso 1 1 calc R
H44B H -0.0715 0.5646 0.0345 0.071 Uiso 1 1 calc R
H44C H -0.0819 0.4877 0.0093 0.071 Uiso 1 1 calc R
C45 C -0.1921(4) 0.4833(5) 0.0527(2) 0.051(2) Uani 1 1 d .
H45A H -0.2097 0.4685 0.0284 0.077 Uiso 1 1 calc R
H45B H -0.2001 0.5409 0.0562 0.077 Uiso 1 1 calc R
H45C H -0.2190 0.4523 0.0690 0.077 Uiso 1 1 calc R
C46 C -0.0955(4) 0.2928(4) 0.11433(18) 0.0267(16) Uani 1 1 d .
C47 C -0.1721(4) 0.3091(4) 0.1232(2) 0.0383(19) Uani 1 1 d .
H47A H -0.1777 0.3667 0.1276 0.057 Uiso 1 1 calc R
H47B H -0.1811 0.2785 0.1442 0.057 Uiso 1 1 calc R
H47C H -0.2073 0.2926 0.1035 0.057 Uiso 1 1 calc R
C48 C -0.0752(4) 0.2069(4) 0.10621(19) 0.0318(17) Uani 1 1 d .
C49 C -0.1212(4) 0.1398(5) 0.1085(2) 0.043(2) Uani 1 1 d .
H49A H -0.1699 0.1459 0.1146 0.051 Uiso 1 1 calc R
C50 C -0.0932(5) 0.0645(5) 0.1016(2) 0.048(2) Uani 1 1 d .
H50A H -0.1234 0.0182 0.1025 0.058 Uiso 1 1 calc R
C51 C -0.0203(4) 0.0563(5) 0.0934(2) 0.044(2) Uani 1 1 d .
H51A H -0.0003 0.0048 0.0893 0.053 Uiso 1 1 calc R
C52 C 0.0213(4) 0.1257(4) 0.0913(2) 0.0319(17) Uani 1 1 d .
C53 C 0.1001(4) 0.1282(4) 0.08251(19) 0.0307(17) Uani 1 1 d .
C54 C 0.1377(4) 0.0497(4) 0.0759(2) 0.046(2) Uani 1 1 d .
H54A H 0.1882 0.0604 0.0708 0.069 Uiso 1 1 calc R
H54B H 0.1110 0.0223 0.0558 0.069 Uiso 1 1 calc R
H54C H 0.1384 0.0154 0.0968 0.069 Uiso 1 1 calc R
C55 C 0.2170(4) 0.2138(4) 0.03549(19) 0.0345(18) Uani 1 1 d .
C56 C 0.2905(5) 0.2214(5) 0.0277(2) 0.044(2) Uani 1 1 d .
H56A H 0.3001 0.2277 0.0040 0.053 Uiso 1 1 calc R
C57 C 0.3483(5) 0.2201(5) 0.0536(3) 0.053(2) Uani 1 1 d .
H57A H 0.3970 0.2276 0.0477 0.064 Uiso 1 1 calc R
C58 C 0.3360(4) 0.2078(4) 0.0881(2) 0.0408(19) Uani 1 1 d .
H58A H 0.3768 0.2042 0.1055 0.049 Uiso 1 1 calc R
C59 C 0.2640(4) 0.2005(4) 0.0985(2) 0.0308(17) Uani 1 1 d .
C60 C 0.2050(4) 0.2057(4) 0.0713(2) 0.0317(17) Uani 1 1 d .
C61 C 0.1551(5) 0.2108(5) 0.0055(2) 0.045(2) Uani 1 1 d .
H61A H 0.1075 0.2041 0.0158 0.055 Uiso 1 1 calc R
C62 C 0.1520(6) 0.2902(6) -0.0157(3) 0.068(3) Uani 1 1 d .
H62A H 0.1470 0.3357 0.0001 0.102 Uiso 1 1 calc R
H62B H 0.1098 0.2889 -0.0337 0.102 Uiso 1 1 calc R
H62C H 0.1973 0.2962 -0.0271 0.102 Uiso 1 1 calc R
C63 C 0.1650(6) 0.1382(6) -0.0193(3) 0.070(3) Uani 1 1 d .
H63A H 0.1259 0.1389 -0.0389 0.105 Uiso 1 1 calc R
H63B H 0.1626 0.0878 -0.0062 0.105 Uiso 1 1 calc R
H63C H 0.2128 0.1422 -0.0286 0.105 Uiso 1 1 calc R
C64 C 0.2556(4) 0.1858(5) 0.1372(2) 0.0376(18) Uani 1 1 d .
H64A H 0.2019 0.1797 0.1394 0.045 Uiso 1 1 calc R
C65 C 0.2832(5) 0.2586(6) 0.1597(3) 0.058(3) Uani 1 1 d .
H65A H 0.2763 0.2483 0.1843 0.087 Uiso 1 1 calc R
H65B H 0.2553 0.3067 0.1515 0.087 Uiso 1 1 calc R
H65C H 0.3354 0.2672 0.1574 0.087 Uiso 1 1 calc R
C66 C 0.2929(5) 0.1079(6) 0.1499(3) 0.063(3) Uani 1 1 d .
H66A H 0.2737 0.0633 0.1349 0.095 Uiso 1 1 calc R
H66B H 0.2832 0.0976 0.1742 0.095 Uiso 1 1 calc R
H66C H 0.3460 0.1127 0.1488 0.095 Uiso 1 1 calc R
C67 C 0.4118(4) 0.8699(5) 0.0365(2) 0.042(2) Uani 1 1 d .
C68 C 0.4779(5) 0.8989(5) 0.0262(3) 0.058(3) Uani 1 1 d .
H68A H 0.4852 0.9553 0.0248 0.069 Uiso 1 1 calc R
C69 C 0.5335(6) 0.8470(6) 0.0180(3) 0.080(4) Uani 1 1 d .
H69A H 0.5777 0.8678 0.0105 0.096 Uiso 1 1 calc R
C70 C 0.5232(6) 0.7645(6) 0.0208(3) 0.082(4) Uani 1 1 d .
H70A H 0.5611 0.7293 0.0151 0.098 Uiso 1 1 calc R
C71 C 0.4594(5) 0.7314(5) 0.0319(2) 0.053(2) Uani 1 1 d .
C72 C 0.4048(4) 0.7851(4) 0.0402(2) 0.0365(19) Uani 1 1 d .
C73 C 0.3486(5) 0.9283(5) 0.0406(2) 0.046(2) Uani 1 1 d .
H73A H 0.3064 0.8967 0.0481 0.055 Uiso 1 1 calc R
C74 C 0.3240(6) 0.9670(7) 0.0049(3) 0.083(4) Uani 1 1 d .
H74A H 0.3100 0.9248 -0.0124 0.125 Uiso 1 1 calc R
H74B H 0.3645 0.9987 -0.0029 0.125 Uiso 1 1 calc R
H74C H 0.2818 1.0022 0.0072 0.125 Uiso 1 1 calc R
C75 C 0.3694(6) 0.9932(5) 0.0684(3) 0.066(3) Uani 1 1 d .
H75A H 0.3859 0.9674 0.0908 0.099 Uiso 1 1 calc R
H75B H 0.3265 1.0269 0.0711 0.099 Uiso 1 1 calc R
H75C H 0.4090 1.0266 0.0608 0.099 Uiso 1 1 calc R
C76 C 0.4543(6) 0.6398(5) 0.0328(3) 0.067(3) Uani 1 1 d .
H76A H 0.4064 0.6257 0.0417 0.081 Uiso 1 1 calc R
C77 C 0.5151(6) 0.6011(6) 0.0576(4) 0.097(5) Uani 1 1 d .
H77A H 0.5159 0.6254 0.0810 0.145 Uiso 1 1 calc R
H77B H 0.5626 0.6098 0.0485 0.145 Uiso 1 1 calc R
H77C H 0.5059 0.5431 0.0592 0.145 Uiso 1 1 calc R
C78 C 0.4528(9) 0.6053(7) -0.0047(4) 0.116(6) Uani 1 1 d .
H78A H 0.4494 0.5465 -0.0038 0.175 Uiso 1 1 calc R
H78B H 0.4980 0.6207 -0.0147 0.175 Uiso 1 1 calc R
H78C H 0.4103 0.6269 -0.0194 0.175 Uiso 1 1 calc R
C79 C 0.2848(5) 0.7261(4) 0.0300(2) 0.041(2) Uani 1 1 d .
C80 C 0.2853(6) 0.7287(6) -0.0098(2) 0.062(3) Uani 1 1 d .
H80A H 0.3317 0.7521 -0.0157 0.092 Uiso 1 1 calc R
H80B H 0.2442 0.7618 -0.0201 0.092 Uiso 1 1 calc R
H80C H 0.2802 0.6740 -0.0193 0.092 Uiso 1 1 calc R
C81 C 0.2193(4) 0.6917(4) 0.0442(2) 0.0357(18) Uani 1 1 d .
C82 C 0.1555(5) 0.6636(5) 0.0253(2) 0.044(2) Uani 1 1 d .
H82A H 0.1510 0.6639 0.0003 0.053 Uiso 1 1 calc R
C83 C 0.0981(5) 0.6352(5) 0.0430(2) 0.054(2) Uani 1 1 d .
H83A H 0.0539 0.6175 0.0301 0.065 Uiso 1 1 calc R
C84 C 0.1051(4) 0.6325(5) 0.0795(2) 0.0399(19) Uani 1 1 d .
H84A H 0.0669 0.6116 0.0919 0.048 Uiso 1 1 calc R
C85 C 0.1706(4) 0.6617(4) 0.0974(2) 0.0335(18) Uani 1 1 d .
C86 C 0.1873(4) 0.6650(4) 0.13688(19) 0.0291(16) Uani 1 1 d .
C87 C 0.1284(4) 0.6361(6) 0.1584(2) 0.048(2) Uani 1 1 d .
H87A H 0.1460 0.6398 0.1834 0.072 Uiso 1 1 calc R
H87B H 0.1163 0.5800 0.1523 0.072 Uiso 1 1 calc R
H87C H 0.0846 0.6697 0.1534 0.072 Uiso 1 1 calc R
C88 C 0.2940(4) 0.6079(5) 0.2007(2) 0.0337(18) Uani 1 1 d .
C89 C 0.3171(4) 0.6038(5) 0.2369(2) 0.0407(19) Uani 1 1 d .
H89A H 0.3302 0.5530 0.2471 0.049 Uiso 1 1 calc R
C90 C 0.3215(5) 0.6726(5) 0.2586(2) 0.046(2) Uani 1 1 d .
H90A H 0.3371 0.6680 0.2829 0.055 Uiso 1 1 calc R
C91 C 0.3028(4) 0.7467(5) 0.2440(2) 0.045(2) Uani 1 1 d .
H91A H 0.3057 0.7929 0.2587 0.054 Uiso 1 1 calc R
C92 C 0.2794(4) 0.7559(5) 0.2076(2) 0.0353(18) Uani 1 1 d .
C93 C 0.2751(4) 0.6868(4) 0.18653(18) 0.0272(16) Uani 1 1 d .
C94 C 0.2870(4) 0.5291(4) 0.1794(2) 0.0365(18) Uani 1 1 d .
H94A H 0.2708 0.5425 0.1543 0.044 Uiso 1 1 calc R
C95 C 0.3619(5) 0.4845(5) 0.1811(2) 0.047(2) Uani 1 1 d .
H95A H 0.3986 0.5199 0.1721 0.070 Uiso 1 1 calc R
H95B H 0.3565 0.4357 0.1666 0.070 Uiso 1 1 calc R
H95C H 0.3779 0.4698 0.2055 0.070 Uiso 1 1 calc R
C96 C 0.2293(5) 0.4731(5) 0.1932(3) 0.057(2) Uani 1 1 d .
H96A H 0.2251 0.4237 0.1791 0.086 Uiso 1 1 calc R
H96B H 0.1817 0.5005 0.1915 0.086 Uiso 1 1 calc R
H96C H 0.2444 0.4595 0.2178 0.086 Uiso 1 1 calc R
C97 C 0.2542(6) 0.8384(5) 0.1942(2) 0.055(2) Uani 1 1 d .
H97A H 0.2507 0.8363 0.1679 0.066 Uiso 1 1 calc R
C98 C 0.3078(7) 0.9054(6) 0.2059(3) 0.074(3) Uani 1 1 d .
H98A H 0.3558 0.8934 0.1980 0.111 Uiso 1 1 calc R
H98B H 0.3125 0.9094 0.2316 0.111 Uiso 1 1 calc R
H98C H 0.2895 0.9566 0.1956 0.111 Uiso 1 1 calc R
C99 C 0.1757(6) 0.8574(7) 0.2044(4) 0.087(4) Uani 1 1 d .
H99A H 0.1428 0.8124 0.1973 0.131 Uiso 1 1 calc R
H99B H 0.1573 0.9066 0.1924 0.131 Uiso 1 1 calc R
H99C H 0.1779 0.8650 0.2299 0.131 Uiso 1 1 calc R
Cl10 Cl 0.9502(4) 0.8382(3) 0.1243(2) 0.222(3) Uani 1 1 d D
Cl11 Cl 0.8324(3) 0.7802(3) 0.16192(14) 0.161(2) Uani 1 1 d D
C100 C 0.8477(9) 0.8357(11) 0.1277(5) 0.207(12) Uani 1 1 d D
H10B H 0.8291 0.8910 0.1306 0.248 Uiso 1 1 calc R
H10C H 0.8219 0.8125 0.1060 0.248 Uiso 1 1 calc R
Cl12 Cl 0.6423(4) 0.8886(4) 0.10594(15) 0.187(2) Uani 1 1 d D
Cl13 Cl 0.6843(4) 0.7348(4) 0.07944(15) 0.183(2) Uani 1 1 d D
C101 C 0.6289(13) 0.7775(8) 0.1064(5) 0.216(13) Uani 1 1 d D
H10D H 0.6405 0.7565 0.1305 0.259 Uiso 1 1 calc R
H10E H 0.5771 0.7642 0.0984 0.259 Uiso 1 1 calc R
Cl14 Cl 0.1369(3) 0.8919(3) -0.00444(14) 0.1603(19) Uani 1 1 d D
Cl15 Cl 0.0488(5) 0.8511(4) 0.0455(4) 0.523(13) Uani 1 1 d D
C102 C 0.0165(4) 0.9228(5) 0.0129(3) 0.064(3) Uani 1 1 d D
H10F H 0.0102 0.9783 0.0216 0.077 Uiso 1 1 calc R
H10G H -0.0255 0.9051 -0.0037 0.077 Uiso 1 1 calc R
Cl16 Cl 0.7033(2) 0.5339(2) 0.97044(10) 0.1268(15) Uani 1 1 d D
Cl17 Cl 0.58801(14) 0.58865(15) 0.91784(8) 0.0697(7) Uani 1 1 d D
C103 C 0.6816(5) 0.5700(6) 0.9255(2) 0.063(3) Uani 1 1 d D
H10H H 0.6960 0.5291 0.9087 0.075 Uiso 1 1 calc R
H10I H 0.7093 0.6201 0.9220 0.075 Uiso 1 1 calc R

loop_
_atom_site_aniso_label
_atom_site_aniso_U_11
_atom_site_aniso_U_22
_atom_site_aniso_U_33
_atom_site_aniso_U_23
_atom_site_aniso_U_13
_atom_site_aniso_U_12
Cr1 0.0205(6) 0.0238(6) 0.0279(7) 0.0001(5) 0.0042(5) -0.0022(4)
Cr2 0.0236(6) 0.0262(6) 0.0278(7) -0.0005(5) 0.0060(5) 0.0006(5)
Cr3 0.0246(6) 0.0263(6) 0.0237(6) -0.0019(5) 0.0058(5) -0.0033(5)
Cl1 0.0424(11) 0.0284(9) 0.0418(12) 0.0007(8) 0.0080(9) -0.0078(8)
Cl2 0.0313(10) 0.0399(10) 0.0330(11) -0.0027(8) 0.0108(8) -0.0035(8)
Cl3 0.0301(10) 0.0407(10) 0.0308(11) -0.0027(8) 0.0055(8) 0.0033(8)
Cl4 0.0422(12) 0.0359(10) 0.0761(16) 0.0002(10) 0.0172(11) -0.0086(9)
Cl5 0.0475(12) 0.0493(11) 0.0279(11) 0.0025(9) 0.0055(9) 0.0186(9)
Cl6 0.0325(10) 0.0604(12) 0.0281(11) -0.0047(9) 0.0035(8) 0.0084(9)
Cl7 0.0386(11) 0.0432(11) 0.0500(13) -0.0037(9) -0.0038(9) -0.0157(9)
Cl8 0.0475(12) 0.0351(10) 0.0439(12) 0.0048(9) 0.0153(9) 0.0092(9)
Cl9 0.0420(11) 0.0330(10) 0.0404(12) 0.0019(8) 0.0144(9) 0.0048(8)
N1 0.025(3) 0.027(3) 0.024(3) 0.001(2) 0.007(2) -0.005(3)
N2 0.021(3) 0.023(3) 0.029(3) 0.001(2) 0.011(3) -0.006(2)
N3 0.017(3) 0.033(3) 0.030(3) -0.005(3) 0.004(2) 0.002(2)
N4 0.023(3) 0.034(3) 0.019(3) -0.001(2) 0.006(2) 0.005(3)
N5 0.023(3) 0.034(3) 0.026(3) -0.001(3) 0.005(3) 0.001(3)
N6 0.026(3) 0.032(3) 0.023(3) 0.002(3) 0.003(2) 0.001(3)
N7 0.042(4) 0.023(3) 0.027(4) -0.004(3) 0.015(3) -0.002(3)
N8 0.033(3) 0.031(3) 0.026(4) -0.002(3) 0.002(3) -0.002(3)
N9 0.023(3) 0.029(3) 0.029(4) -0.003(3) 0.010(3) 0.002(3)
C1 0.026(4) 0.032(4) 0.036(5) 0.004(3) 0.002(3) 0.001(3)
C2 0.030(4) 0.043(4) 0.051(6) 0.002(4) 0.005(4) 0.006(4)
C3 0.038(5) 0.035(4) 0.055(6) 0.014(4) -0.005(4) 0.001(4)
C4 0.027(4) 0.054(5) 0.041(5) 0.023(4) 0.000(4) 0.004(4)
C5 0.026(4) 0.046(5) 0.037(5) 0.003(4) -0.003(3) -0.012(3)
C6 0.028(4) 0.028(4) 0.034(5) 0.001(3) 0.001(3) -0.006(3)
C7 0.025(4) 0.038(4) 0.036(5) 0.005(3) 0.008(3) 0.002(3)
C8 0.032(4) 0.061(5) 0.044(5) 0.010(4) 0.010(4) -0.004(4)
C9 0.040(5) 0.041(4) 0.036(5) -0.004(4) 0.009(4) 0.001(4)
C10 0.046(5) 0.068(6) 0.036(5) 0.015(4) 0.013(4) 0.006(4)
C11 0.085(8) 0.141(12) 0.098(10) -0.072(9) 0.036(7) -0.058(8)
C12 0.069(7) 0.120(10) 0.072(8) -0.015(7) 0.039(6) -0.031(7)
C13 0.027(4) 0.039(4) 0.027(4) -0.002(3) 0.006(3) -0.004(3)
C14 0.026(4) 0.048(5) 0.055(6) 0.000(4) -0.007(4) -0.012(4)
C15 0.029(4) 0.031(4) 0.025(4) -0.002(3) 0.010(3) 0.000(3)
C16 0.032(4) 0.032(4) 0.038(5) -0.003(3) 0.010(3) -0.010(3)
C17 0.047(5) 0.032(4) 0.036(5) -0.003(3) 0.014(4) -0.011(4)
C18 0.041(5) 0.025(4) 0.037(5) 0.000(3) 0.012(4) 0.005(3)
C19 0.031(4) 0.029(4) 0.032(4) 0.002(3) 0.010(3) 0.002(3)
C20 0.025(4) 0.024(4) 0.035(4) 0.000(3) 0.007(3) 0.003(3)
C21 0.039(5) 0.038(4) 0.055(6) 0.005(4) 0.002(4) 0.012(4)
C22 0.033(4) 0.034(4) 0.034(5) 0.000(3) -0.004(3) 0.008(3)
C23 0.043(5) 0.046(5) 0.035(5) -0.001(4) 0.001(4) 0.010(4)
C24 0.043(5) 0.050(5) 0.050(6) -0.011(4) -0.020(4) 0.012(4)
C25 0.023(4) 0.042(5) 0.070(7) 0.002(4) -0.005(4) -0.006(4)
C26 0.027(4) 0.032(4) 0.046(5) 0.003(4) 0.004(4) 0.005(3)
C27 0.022(4) 0.025(4) 0.042(5) 0.001(3) -0.001(3) 0.002(3)
C28 0.037(4) 0.058(5) 0.036(5) 0.003(4) 0.005(4) 0.006(4)
C29 0.052(6) 0.113(9) 0.048(6) -0.012(6) 0.008(5) 0.018(6)
C30 0.064(6) 0.080(7) 0.047(6) 0.021(5) 0.017(5) 0.002(5)
C31 0.028(4) 0.058(5) 0.049(6) 0.011(4) 0.002(4) -0.010(4)
C32 0.061(6) 0.101(8) 0.066(7) 0.035(6) -0.003(5) -0.023(6)
C33 0.095(8) 0.097(9) 0.065(8) -0.006(6) 0.035(6) 0.018(7)
C34 0.027(4) 0.033(4) 0.035(5) -0.005(3) 0.012(3) 0.000(3)
C35 0.038(4) 0.045(5) 0.040(5) -0.011(4) 0.009(4) -0.001(4)
C36 0.043(5) 0.036(4) 0.041(5) -0.005(4) 0.012(4) -0.007(4)
C37 0.031(4) 0.029(4) 0.058(6) 0.002(4) 0.006(4) 0.004(3)
C38 0.024(4) 0.031(4) 0.038(5) 0.001(3) 0.010(3) 0.006(3)
C39 0.024(4) 0.033(4) 0.033(4) -0.003(3) 0.012(3) 0.001(3)
C40 0.045(5) 0.038(4) 0.025(4) -0.002(3) 0.009(4) 0.002(4)
C41 0.053(5) 0.063(6) 0.045(6) -0.006(4) -0.003(4) 0.001(5)
C42 0.061(6) 0.060(5) 0.042(5) -0.003(4) 0.025(4) -0.001(5)
C43 0.038(4) 0.034(4) 0.030(4) -0.005(3) 0.007(3) 0.008(3)
C44 0.060(6) 0.045(5) 0.041(5) 0.007(4) 0.015(4) 0.008(4)
C45 0.039(5) 0.060(5) 0.053(6) -0.005(4) -0.007(4) 0.003(4)
C46 0.027(4) 0.031(4) 0.023(4) 0.003(3) 0.005(3) 0.000(3)
C47 0.031(4) 0.037(4) 0.049(5) -0.005(4) 0.014(4) 0.002(3)
C48 0.035(4) 0.031(4) 0.030(4) -0.004(3) 0.007(3) -0.009(3)
C49 0.034(4) 0.040(5) 0.056(6) 0.002(4) 0.014(4) -0.006(4)
C50 0.044(5) 0.030(4) 0.072(7) -0.007(4) 0.015(4) -0.010(4)
C51 0.042(5) 0.026(4) 0.064(6) -0.003(4) 0.009(4) -0.002(3)
C52 0.031(4) 0.030(4) 0.035(4) -0.001(3) 0.004(3) -0.001(3)
C53 0.033(4) 0.034(4) 0.026(4) 0.001(3) 0.009(3) 0.007(3)
C54 0.042(5) 0.032(4) 0.067(6) 0.000(4) 0.015(4) 0.011(4)
C55 0.047(5) 0.032(4) 0.028(4) 0.007(3) 0.017(4) 0.010(3)
C56 0.052(5) 0.043(5) 0.042(5) 0.014(4) 0.022(4) 0.013(4)
C57 0.033(5) 0.051(5) 0.080(8) 0.009(5) 0.025(5) 0.007(4)
C58 0.031(4) 0.038(4) 0.053(6) -0.001(4) 0.009(4) -0.002(3)
C59 0.031(4) 0.027(4) 0.035(5) 0.003(3) 0.007(3) 0.005(3)
C60 0.027(4) 0.023(4) 0.046(5) -0.001(3) 0.010(4) 0.006(3)
C61 0.051(5) 0.048(5) 0.039(5) 0.007(4) 0.012(4) 0.016(4)
C62 0.071(7) 0.076(7) 0.058(7) 0.029(5) 0.012(5) 0.027(5)
C63 0.078(7) 0.079(7) 0.049(6) -0.010(5) -0.006(5) 0.026(6)
C64 0.033(4) 0.044(5) 0.036(5) -0.003(4) 0.002(3) 0.005(4)
C65 0.041(5) 0.079(7) 0.054(6) -0.021(5) 0.003(4) -0.001(5)
C66 0.068(6) 0.065(6) 0.055(6) 0.005(5) 0.002(5) 0.021(5)
C67 0.051(5) 0.036(4) 0.042(5) 0.008(4) 0.022(4) -0.003(4)
C68 0.060(6) 0.041(5) 0.078(7) 0.022(5) 0.033(5) 0.004(4)
C69 0.063(7) 0.061(6) 0.126(10) 0.033(6) 0.059(7) 0.006(5)
C70 0.076(7) 0.048(6) 0.133(11) 0.022(6) 0.069(7) 0.011(5)
C71 0.060(6) 0.042(5) 0.064(6) 0.011(4) 0.044(5) 0.004(4)
C72 0.044(5) 0.036(4) 0.032(5) 0.003(3) 0.020(4) -0.003(4)
C73 0.049(5) 0.032(4) 0.059(6) 0.011(4) 0.020(4) 0.001(4)
C74 0.070(7) 0.065(7) 0.113(10) 0.032(7) 0.004(7) 0.012(6)
C75 0.068(6) 0.046(5) 0.087(8) -0.016(5) 0.026(6) -0.003(5)
C76 0.085(7) 0.035(5) 0.092(8) 0.001(5) 0.062(6) 0.009(5)
C77 0.081(8) 0.051(6) 0.173(13) 0.040(7) 0.079(9) 0.023(6)
C78 0.174(14) 0.064(7) 0.130(12) -0.004(7) 0.107(11) 0.025(8)
C79 0.059(5) 0.034(4) 0.030(5) 0.002(3) 0.012(4) -0.002(4)
C80 0.087(7) 0.070(6) 0.029(5) 0.004(4) 0.013(5) -0.022(5)
C81 0.047(5) 0.031(4) 0.028(5) 0.000(3) -0.001(4) -0.003(4)
C82 0.056(5) 0.048(5) 0.024(4) 0.003(4) -0.009(4) -0.007(4)
C83 0.047(5) 0.057(6) 0.054(6) 0.000(5) -0.015(4) -0.021(4)
C84 0.035(4) 0.043(5) 0.040(5) 0.005(4) -0.006(4) -0.009(4)
C85 0.028(4) 0.028(4) 0.044(5) 0.003(3) 0.003(4) -0.003(3)
C86 0.024(4) 0.033(4) 0.031(4) 0.003(3) 0.006(3) 0.001(3)
C87 0.029(4) 0.077(6) 0.038(5) 0.017(4) 0.005(4) -0.009(4)
C88 0.028(4) 0.046(4) 0.028(4) 0.008(3) 0.007(3) -0.006(3)
C89 0.042(5) 0.051(5) 0.031(5) 0.007(4) 0.011(4) -0.003(4)
C90 0.047(5) 0.064(6) 0.028(5) 0.009(4) 0.006(4) -0.005(4)
C91 0.040(5) 0.064(6) 0.031(5) -0.016(4) 0.007(4) -0.010(4)
C92 0.032(4) 0.046(5) 0.030(5) -0.004(4) 0.011(3) -0.009(3)
C93 0.025(4) 0.040(4) 0.017(4) -0.005(3) 0.009(3) -0.010(3)
C94 0.045(5) 0.034(4) 0.031(5) 0.006(3) 0.011(4) -0.003(4)
C95 0.056(5) 0.039(4) 0.047(5) 0.002(4) 0.012(4) 0.005(4)
C96 0.068(6) 0.047(5) 0.060(6) -0.001(5) 0.017(5) -0.014(5)
C97 0.090(7) 0.034(5) 0.040(5) -0.007(4) 0.005(5) 0.002(5)
C98 0.116(9) 0.047(5) 0.063(7) -0.006(5) 0.029(6) -0.013(6)
C99 0.073(7) 0.062(7) 0.124(11) -0.007(7) -0.005(7) 0.025(6)
Cl10 0.279(8) 0.119(4) 0.285(9) 0.039(5) 0.105(7) 0.011(5)
Cl11 0.184(5) 0.160(4) 0.149(4) 0.018(3) 0.058(4) 0.057(4)
C100 0.22(2) 0.156(17) 0.27(3) 0.138(18) 0.15(2) 0.093(16)
Cl12 0.256(7) 0.163(5) 0.149(5) -0.033(4) 0.051(5) -0.052(5)
Cl13 0.226(6) 0.183(5) 0.142(5) 0.022(4) 0.029(4) 0.011(5)
C101 0.43(4) 0.142(16) 0.092(13) -0.064(12) 0.101(19) -0.07(2)
Cl14 0.176(5) 0.145(4) 0.157(4) -0.005(3) 0.006(4) -0.048(4)
Cl15 0.247(9) 0.121(5) 1.14(4) -0.155(12) -0.216(16) 0.003(6)
C102 0.056(6) 0.036(5) 0.087(7) -0.041(5) -0.049(5) -0.002(4)
Cl16 0.156(3) 0.117(3) 0.093(3) 0.048(2) -0.056(2) -0.033(3)
Cl17 0.0643(16) 0.0573(14) 0.086(2) 0.0055(13) 0.0017(14) 0.0010(12)
C103 0.063(6) 0.051(5) 0.073(7) 0.002(5) 0.006(5) 0.003(5)

loop_
_atom_type_symbol
_atom_type_description
_atom_type_scat_dispersion_real
_atom_type_scat_dispersion_imag
_atom_type_scat_source
C C 0.0033 0.0016 'International Tables Vol C Tables 4.2.6.8 and 6.1.1.4'
H H 0.0000 0.0000 'International Tables Vol C Tables 4.2.6.8 and 6.1.1.4'
N N 0.0061 0.0033 'International Tables Vol C Tables 4.2.6.8 and 6.1.1.4'
Cl Cl 0.1484 0.1585 'International Tables Vol C Tables 4.2.6.8 and 6.1.1.4'
Cr Cr 0.3209 0.6236 'International Tables Vol C Tables 4.2.6.8 and 6.1.1.4'

loop_
_geom_angle_atom_site_label_1
_geom_angle_atom_site_label_2
_geom_angle_atom_site_label_3
_geom_angle
N2 Cr1 N1 76.7(2)
N2 Cr1 N3 76.5(2)
N1 Cr1 N3 152.1(2)
N2 Cr1 Cl3 95.08(16)
N1 Cr1 Cl3 88.94(15)
N3 Cr1 Cl3 85.57(15)
N2 Cr1 Cl1 171.59(17)
N1 Cr1 Cl1 100.35(15)
N3 Cr1 Cl1 107.24(16)
Cl3 Cr1 Cl1 92.74(8)
N2 Cr1 Cl2 82.20(16)
N1 Cr1 Cl2 92.74(15)
N3 Cr1 Cl2 91.45(15)
Cl3 Cr1 Cl2 176.38(8)
Cl1 Cr1 Cl2 90.11(7)
N5 Cr2 N4 77.1(2)
N5 Cr2 N6 76.7(2)
N4 Cr2 N6 153.7(2)
N5 Cr2 Cl4 178.37(19)
N4 Cr2 Cl4 102.55(16)
N6 Cr2 Cl4 103.71(16)
N5 Cr2 Cl6 87.32(17)
N4 Cr2 Cl6 87.13(16)
N6 Cr2 Cl6 89.90(16)
Cl4 Cr2 Cl6 94.27(9)
N5 Cr2 Cl5 84.68(17)
N4 Cr2 Cl5 89.34(16)
N6 Cr2 Cl5 89.98(16)
Cl4 Cr2 Cl5 93.72(9)
Cl6 Cr2 Cl5 171.81(9)
N8 Cr3 N7 77.0(2)
N8 Cr3 N9 77.2(2)
N7 Cr3 N9 153.8(2)
N8 Cr3 Cl9 89.88(17)
N7 Cr3 Cl9 89.09(16)
N9 Cr3 Cl9 86.52(15)
N8 Cr3 Cl7 176.11(18)
N7 Cr3 Cl7 100.45(17)
N9 Cr3 Cl7 105.54(17)
Cl9 Cr3 Cl7 93.03(8)
N8 Cr3 Cl8 82.30(17)
N7 Cr3 Cl8 90.80(16)
N9 Cr3 Cl8 90.06(15)
Cl9 Cr3 Cl8 172.00(9)
Cl7 Cr3 Cl8 94.86(8)
C13 N1 C6 119.3(6)
C13 N1 Cr1 114.1(5)
C6 N1 Cr1 126.5(4)
C19 N2 C15 121.3(6)
C19 N2 Cr1 118.3(4)
C15 N2 Cr1 118.9(4)
C20 N3 C27 118.8(6)
C20 N3 Cr1 113.5(5)
C27 N3 Cr1 127.2(4)
C46 N4 C39 119.0(5)
C46 N4 Cr2 115.0(4)
C39 N4 Cr2 125.9(4)
C52 N5 C48 121.7(6)
C52 N5 Cr2 119.9(4)
C48 N5 Cr2 118.3(5)
C53 N6 C60 118.6(6)
C53 N6 Cr2 113.2(4)
C60 N6 Cr2 128.1(4)
C79 N7 C72 119.1(6)
C79 N7 Cr3 113.2(5)
C72 N7 Cr3 127.7(5)
C85 N8 C81 121.5(6)
C85 N8 Cr3 118.7(5)
C81 N8 Cr3 119.3(5)
C86 N9 C93 119.0(6)
C86 N9 Cr3 113.3(5)
C93 N9 Cr3 127.5(4)
C6 C1 C2 115.8(7)
C6 C1 C7 125.9(6)
C2 C1 C7 118.2(6)
C3 C2 C1 122.8(7)
C2 C3 C4 120.3(7)
C3 C4 C5 120.9(7)
C4 C5 C6 117.9(7)
C4 C5 C10 119.4(7)
C6 C5 C10 122.6(7)
C1 C6 C5 122.2(7)
C1 C6 N1 119.8(6)
C5 C6 N1 117.9(6)
C9 C7 C1 112.4(6)
C9 C7 C8 109.6(6)
C1 C7 C8 110.7(6)
C12 C10 C5 112.9(8)
C12 C10 C11 108.4(8)
C5 C10 C11 111.0(7)
N1 C13 C15 116.3(6)
N1 C13 C14 126.0(7)
C15 C13 C14 117.6(6)
N2 C15 C16 120.3(6)
N2 C15 C13 112.9(6)
C16 C15 C13 126.8(7)
C17 C16 C15 118.5(7)
C16 C17 C18 120.9(7)
C17 C18 C19 118.2(7)
N2 C19 C18 120.7(7)
N2 C19 C20 113.4(6)
C18 C19 C20 125.9(7)
N3 C20 C19 116.3(6)
N3 C20 C21 126.5(7)
C19 C20 C21 117.2(6)
C23 C22 C27 117.1(7)
C23 C22 C28 117.2(7)
C27 C22 C28 125.6(7)
C24 C23 C22 122.9(8)
C23 C24 C25 119.2(8)
C24 C25 C26 121.0(8)
C25 C26 C27 117.1(7)
C25 C26 C31 120.2(7)
C27 C26 C31 122.6(7)
C22 C27 C26 122.7(7)
C22 C27 N3 119.9(6)
C26 C27 N3 117.4(7)
C29 C28 C22 111.4(7)
C29 C28 C30 109.2(7)
C22 C28 C30 110.8(6)
C26 C31 C32 113.5(8)
C26 C31 C33 109.7(7)
C32 C31 C33 109.5(8)
C35 C34 C39 117.1(7)
C35 C34 C40 118.9(7)
C39 C34 C40 123.6(6)
C36 C35 C34 122.1(8)
C37 C36 C35 119.2(7)
C36 C37 C38 122.7(8)
C39 C38 C37 116.2(7)
C39 C38 C43 124.2(6)
C37 C38 C43 119.3(7)
C38 C39 C34 122.3(6)
C38 C39 N4 119.2(6)
C34 C39 N4 118.5(6)
C41 C40 C34 113.3(7)
C41 C40 C42 109.8(7)
C34 C40 C42 109.0(6)
C38 C43 C44 111.3(6)
C38 C43 C45 110.8(6)
C44 C43 C45 111.6(7)
N4 C46 C47 126.9(6)
N4 C46 C48 115.0(6)
C47 C46 C48 118.1(6)
N5 C48 C49 120.8(7)
N5 C48 C46 114.2(6)
C49 C48 C46 124.9(6)
C50 C49 C48 117.8(7)
C49 C50 C51 120.5(7)
C52 C51 C50 118.0(7)
N5 C52 C51 121.1(7)
N5 C52 C53 113.7(6)
C51 C52 C53 125.2(6)
N6 C53 C54 125.2(6)
N6 C53 C52 116.4(6)
C54 C53 C52 118.4(6)
C60 C55 C56 117.2(7)
C60 C55 C61 123.2(7)
C56 C55 C61 119.6(7)
C57 C56 C55 121.9(8)
C56 C57 C58 120.1(8)
C57 C58 C59 121.9(8)
C58 C59 C60 116.6(7)
C58 C59 C64 118.3(7)
C60 C59 C64 125.0(6)
C55 C60 C59 122.1(7)
C55 C60 N6 119.2(7)
C59 C60 N6 118.7(6)
C55 C61 C62 110.6(8)
C55 C61 C63 111.0(7)
C62 C61 C63 109.9(8)
C66 C64 C59 111.1(7)
C66 C64 C65 112.3(7)
C59 C64 C65 110.9(7)
C68 C67 C72 117.2(7)
C68 C67 C73 119.8(7)
C72 C67 C73 122.8(7)
C67 C68 C69 121.7(8)
C70 C69 C68 118.9(8)
C69 C70 C71 122.5(9)
C70 C71 C72 117.2(8)
C70 C71 C76 117.1(8)
C72 C71 C76 125.6(7)
C71 C72 C67 122.4(7)
C71 C72 N7 119.0(6)
C67 C72 N7 118.7(6)
C67 C73 C74 109.4(7)
C67 C73 C75 112.3(8)
C74 C73 C75 110.5(8)
C71 C76 C77 113.1(10)
C71 C76 C78 110.1(8)
C77 C76 C78 111.3(9)
N7 C79 C81 117.1(7)
N7 C79 C80 125.2(7)
C81 C79 C80 117.7(8)
N8 C81 C82 119.4(7)
N8 C81 C79 113.1(7)
C82 C81 C79 127.5(7)
C83 C82 C81 119.8(8)
C84 C83 C82 120.4(8)
C83 C84 C85 117.7(7)
N8 C85 C84 121.2(7)
N8 C85 C86 113.7(6)
C84 C85 C86 125.1(7)
N9 C86 C87 126.6(7)
N9 C86 C85 116.5(6)
C87 C86 C85 116.9(6)
C89 C88 C93 116.6(7)
C89 C88 C94 118.7(7)
C93 C88 C94 124.6(7)
C90 C89 C88 122.2(8)
C91 C90 C89 119.3(8)
C90 C91 C92 122.0(8)
C93 C92 C91 117.9(7)
C93 C92 C97 123.2(7)
C91 C92 C97 118.7(7)
C92 C93 C88 122.0(7)
C92 C93 N9 119.5(6)
C88 C93 N9 118.5(6)
C95 C94 C88 111.0(7)
C95 C94 C96 109.4(7)
C88 C94 C96 110.7(6)
C98 C97 C92 113.3(8)
C98 C97 C99 111.2(8)
C92 C97 C99 110.6(8)
Cl11 C100 Cl10 108.6(9)
Cl13 C101 Cl12 109.0(9)
Cl15 C102 Cl14 78.7(6)
Cl16 C103 Cl17 109.4(5)

loop_
_geom_bond_atom_site_label_1
_geom_bond_atom_site_label_2
_geom_bond_distance
Cr1 N2 1.996(5)
Cr1 N1 2.156(6)
Cr1 N3 2.161(6)
Cr1 Cl3 2.273(2)
Cr1 Cl1 2.295(2)
Cr1 Cl2 2.350(2)
Cr2 N5 2.012(6)
Cr2 N4 2.143(5)
Cr2 N6 2.185(6)
Cr2 Cl4 2.273(2)
Cr2 Cl6 2.281(2)
Cr2 Cl5 2.324(2)
Cr3 N8 1.994(6)
Cr3 N7 2.161(6)
Cr3 N9 2.167(5)
Cr3 Cl9 2.274(2)
Cr3 Cl7 2.283(2)
Cr3 Cl8 2.349(2)
N1 C13 1.296(9)
N1 C6 1.456(9)
N2 C19 1.343(9)
N2 C15 1.355(9)
N3 C20 1.291(8)
N3 C27 1.482(9)
N4 C46 1.290(8)
N4 C39 1.467(9)
N5 C52 1.318(9)
N5 C48 1.332(9)
N6 C53 1.296(9)
N6 C60 1.451(8)
N7 C79 1.301(10)
N7 C72 1.454(9)
N8 C85 1.332(9)
N8 C81 1.346(9)
N9 C86 1.280(9)
N9 C93 1.459(9)
C1 C6 1.408(10)
C1 C2 1.413(10)
C1 C7 1.524(10)
C2 C3 1.356(11)
C3 C4 1.368(11)
C4 C5 1.405(11)
C5 C6 1.403(10)
C5 C10 1.507(11)
C7 C9 1.519(10)
C7 C8 1.531(10)
C10 C12 1.494(12)
C10 C11 1.538(14)
C13 C15 1.472(10)
C13 C14 1.487(10)
C15 C16 1.387(10)
C16 C17 1.383(11)
C17 C18 1.388(11)
C18 C19 1.387(10)
C19 C20 1.469(10)
C20 C21 1.500(10)
C22 C23 1.378(11)
C22 C27 1.399(10)
C22 C28 1.537(11)
C23 C24 1.377(12)
C24 C25 1.389(12)
C25 C26 1.409(11)
C26 C27 1.406(10)
C26 C31 1.496(11)
C28 C29 1.514(12)
C28 C30 1.550(12)
C31 C32 1.514(12)
C31 C33 1.537(13)
C34 C35 1.389(10)
C34 C39 1.413(10)
C34 C40 1.522(10)
C35 C36 1.372(11)
C36 C37 1.353(11)
C37 C38 1.420(10)
C38 C39 1.385(10)
C38 C43 1.513(10)
C40 C41 1.520(11)
C40 C42 1.548(10)
C43 C44 1.514(10)
C43 C45 1.539(10)
C46 C47 1.486(9)
C46 C48 1.500(10)
C48 C49 1.391(10)
C49 C50 1.373(11)
C50 C51 1.396(11)
C51 C52 1.375(10)
C52 C53 1.500(10)
C53 C54 1.494(10)
C55 C60 1.402(10)
C55 C56 1.400(11)
C55 C61 1.512(11)
C56 C57 1.358(12)
C57 C58 1.364(12)
C58 C59 1.405(10)
C59 C60 1.407(10)
C59 C64 1.509(10)
C61 C62 1.529(11)
C61 C63 1.542(12)
C64 C66 1.504(11)
C64 C65 1.523(11)
C67 C68 1.382(11)
C67 C72 1.409(10)
C67 C73 1.512(11)
C68 C69 1.381(12)
C69 C70 1.375(13)
C70 C71 1.381(12)
C71 C72 1.386(11)
C71 C76 1.510(11)
C73 C74 1.518(13)
C73 C75 1.519(12)
C76 C77 1.512(16)
C76 C78 1.526(16)
C79 C81 1.466(11)
C79 C80 1.510(11)
C81 C82 1.376(11)
C82 C83 1.377(12)
C83 C84 1.374(12)
C84 C85 1.391(10)
C85 C86 1.493(10)
C86 C87 1.485(10)
C88 C89 1.395(10)
C88 C93 1.432(10)
C88 C94 1.524(10)
C89 C90 1.393(11)
C90 C91 1.366(12)
C91 C92 1.405(11)
C92 C93 1.387(10)
C92 C97 1.503(11)
C94 C95 1.539(11)
C94 C96 1.526(10)
C97 C98 1.504(13)
C97 C99 1.543(14)
Cl10 C100 1.875(14)
Cl11 C100 1.631(12)
Cl12 C101 1.844(13)
Cl13 C101 1.659(14)
Cl14 C102 2.398(10)
Cl15 C102 1.762(13)
Cl16 C103 1.807(9)
Cl17 C103 1.718(9)
